data_4065272
loop_
_publ_author_name
'Yi, Weiyin'
'Zhang, Jie'
'Hong, Longcheng'
'Chen, Zhenxia'
'Zhou, Xigeng'

_publ_section_title
;
 Insertion of Isocyanate and Isothiocyanate into the Ln--P \s-Bond of
 Organolanthanide Phosphides
;
_journal_issue 21
_journal_name_full Organometallics
_journal_page_first 5809
_journal_paper_doi 10.1021/om2006722
_journal_volume 30
_journal_year 2011
_chemical_formula_sum 'C43 H50 B N7 O2 P Y'
_chemical_formula_weight 827.59
_chemical_name_systematic
; 
 ? 
;
_space_group_IT_number 2
_symmetry_cell_setting triclinic
_symmetry_space_group_name_Hall '-P 1'
_symmetry_space_group_name_H-M 'P -1'
_atom_sites_solution_hydrogens geom
_atom_sites_solution_primary direct
_atom_sites_solution_secondary difmap
_audit_creation_method SHELXL-97
_cell_angle_alpha 87.724(4)
_cell_angle_beta 62.094(4)
_cell_angle_gamma 64.864(4)
_cell_formula_units_Z 2
_cell_length_a 13.379(5)
_cell_length_b 13.911(5)
_cell_length_c 14.158(5)
_cell_measurement_reflns_used 796
_cell_measurement_temperature 293(2)
_cell_measurement_theta_max 24.296
_cell_measurement_theta_min 2.903
_cell_volume 2066.0(13)
_computing_cell_refinement 'Bruker SMART'
_computing_data_collection 'Bruker SMART'
_computing_data_reduction 'Bruker SHELXTL'
_computing_molecular_graphics 'Bruker SHELXTL'
_computing_publication_material 'Bruker SHELXTL'
_computing_structure_refinement 'SHELXL-97 (Sheldrick, 1997)'
_computing_structure_solution 'SHELXS-97 (Sheldrick, 1990)'
_diffrn_ambient_temperature 293(2)
_diffrn_measured_fraction_theta_full 0.974
_diffrn_measured_fraction_theta_max 0.974
_diffrn_measurement_device_type 'CCD area detector'
_diffrn_measurement_method 'phi and omega scans'
_diffrn_radiation_monochromator graphite
_diffrn_radiation_source 'fine-focus sealed tube'
_diffrn_radiation_type MoK\a
_diffrn_radiation_wavelength 0.71073
_diffrn_reflns_av_R_equivalents 0.0376
_diffrn_reflns_av_sigmaI/netI 0.0865
_diffrn_reflns_limit_h_max 14
_diffrn_reflns_limit_h_min -16
_diffrn_reflns_limit_k_max 17
_diffrn_reflns_limit_k_min -16
_diffrn_reflns_limit_l_max 17
_diffrn_reflns_limit_l_min -15
_diffrn_reflns_number 9421
_diffrn_reflns_theta_full 26.01
_diffrn_reflns_theta_max 26.01
_diffrn_reflns_theta_min 1.65
_exptl_absorpt_coefficient_mu 1.495
_exptl_absorpt_correction_T_max 0.9565
_exptl_absorpt_correction_T_min 0.8068
_exptl_absorpt_correction_type multi-scan
_exptl_absorpt_process_details sadabs
_exptl_crystal_colour colorless
_exptl_crystal_density_diffrn 1.330
_exptl_crystal_density_method 'not measured'
_exptl_crystal_description block
_exptl_crystal_F_000 864
_exptl_crystal_size_max 0.15
_exptl_crystal_size_mid 0.10
_exptl_crystal_size_min 0.03
_refine_diff_density_max 0.743
_refine_diff_density_min -0.468
_refine_diff_density_rms 0.083
_refine_ls_extinction_method none
_refine_ls_goodness_of_fit_ref 0.907
_refine_ls_hydrogen_treatment mixed
_refine_ls_matrix_type full
_refine_ls_number_parameters 500
_refine_ls_number_reflns 7904
_refine_ls_number_restraints 0
_refine_ls_restrained_S_all 0.907
_refine_ls_R_factor_all 0.0869
_refine_ls_R_factor_gt 0.0517
_refine_ls_shift/su_max 0.001
_refine_ls_shift/su_mean 0.000
_refine_ls_structure_factor_coef Fsqd
_refine_ls_weighting_details 'calc w=1/[\s^2^(Fo^2^)+(0.0737P)^2^+0.0000P] where P=(Fo^2^+2Fc^2^)/3'
_refine_ls_weighting_scheme calc
_refine_ls_wR_factor_gt 0.1185
_refine_ls_wR_factor_ref 0.1342
_reflns_number_gt 4920
_reflns_number_total 7904
_reflns_threshold_expression >2sigma(I)
_cod_data_source_file om2006722_si_001.cif
_cod_data_source_block a10109a
_cod_depositor_comments
;
The following automatic conversions were performed:

'_symmetry_cell_setting' value 'Triclinic' changed to 'triclinic'
according to /home/saulius/struct/CIF-dictionaries/cif_core.dic
dictionary named 'cif_core.dic' version 2.4.1 from 2010-06-29.

Automatic conversion script
Id: cif_fix_values 1715 2011-07-08 13:25:40Z adriana 
;
_cod_original_cell_volume 2065.9(13)
_cod_original_sg_symbol_H-M P-1
_cod_database_code 4065272

loop_
_symmetry_equiv_pos_as_xyz
'x, y, z'
'-x, -y, -z'

loop_
_atom_site_label
_atom_site_type_symbol
_atom_site_fract_x
_atom_site_fract_y
_atom_site_fract_z
_atom_site_U_iso_or_equiv
_atom_site_adp_type
_atom_site_occupancy
_atom_site_symmetry_multiplicity
_atom_site_calc_flag
_atom_site_refinement_flags
Y1 Y 0.55598(4) 0.80422(3) 0.68569(3) 0.03988(14) Uani 1 1 d .
P1 P 0.63501(11) 0.45712(9) 0.77425(10) 0.0497(3) Uani 1 1 d .
O1 O 0.6683(3) 0.6348(2) 0.7167(2) 0.0504(7) Uani 1 1 d .
B1 B 0.2575(5) 1.0422(4) 0.8285(4) 0.0466(12) Uani 1 1 d .
N1 N 0.3783(3) 0.8713(3) 0.8811(3) 0.0441(8) Uani 1 1 d .
N2 N 0.2686(3) 0.9663(2) 0.9085(3) 0.0390(8) Uani 1 1 d .
N3 N 0.3534(3) 0.8840(3) 0.6754(3) 0.0461(8) Uani 1 1 d .
N4 N 0.2612(3) 0.9884(3) 0.7347(3) 0.0429(8) Uani 1 1 d .
N5 N 0.4911(3) 1.0049(3) 0.7322(3) 0.0487(9) Uani 1 1 d .
N6 N 0.3637(3) 1.0782(3) 0.7869(3) 0.0439(8) Uani 1 1 d .
N7 N 0.4970(3) 0.6483(3) 0.7188(3) 0.0468(8) Uani 1 1 d .
C1 C 0.4492(4) 0.7257(4) 0.9765(4) 0.0648(13) Uani 1 1 d .
H1A H 0.5265 0.6969 0.9073 0.097 Uiso 1 1 calc R
H1B H 0.4157 0.6746 0.9938 0.097 Uiso 1 1 calc R
H1C H 0.4666 0.7390 1.0319 0.097 Uiso 1 1 calc R
C2 C 0.3544(4) 0.8290(3) 0.9712(3) 0.0451(10) Uani 1 1 d .
C3 C 0.2334(4) 0.8943(4) 1.0531(4) 0.0585(12) Uani 1 1 d .
H3A H 0.1945 0.8828 1.1236 0.070 Uiso 1 1 calc R
C4 C 0.1799(4) 0.9797(3) 1.0122(4) 0.0500(11) Uani 1 1 d .
C5 C 0.0498(4) 1.0757(4) 1.0694(4) 0.0790(16) Uani 1 1 d .
H5A H 0.0399 1.1227 1.0196 0.119 Uiso 1 1 calc R
H5B H 0.0403 1.1144 1.1302 0.119 Uiso 1 1 calc R
H5C H -0.0139 1.0512 1.0952 0.119 Uiso 1 1 calc R
C6 C 0.3836(4) 0.7496(4) 0.5419(4) 0.0637(13) Uani 1 1 d .
H6A H 0.4592 0.7057 0.5456 0.096 Uiso 1 1 calc R
H6B H 0.4067 0.7598 0.4684 0.096 Uiso 1 1 calc R
H6C H 0.3305 0.7142 0.5638 0.096 Uiso 1 1 calc R
C7 C 0.3130(4) 0.8565(3) 0.6157(3) 0.0465(10) Uani 1 1 d .
C8 C 0.1996(4) 0.9415(4) 0.6323(4) 0.0542(11) Uani 1 1 d .
H8A H 0.1534 0.9428 0.5991 0.065 Uiso 1 1 calc R
C9 C 0.1689(4) 1.0230(3) 0.7072(3) 0.0455(10) Uani 1 1 d .
C10 C 0.0599(4) 1.1355(4) 0.7507(4) 0.0694(14) Uani 1 1 d .
H10A H 0.0649 1.1739 0.8019 0.104 Uiso 1 1 calc R
H10B H -0.0191 1.1317 0.7864 0.104 Uiso 1 1 calc R
H10C H 0.0642 1.1730 0.6915 0.104 Uiso 1 1 calc R
C11 C 0.6953(4) 1.0181(4) 0.6606(5) 0.0754(15) Uani 1 1 d .
H11A H 0.7330 0.9408 0.6405 0.113 Uiso 1 1 calc R
H11B H 0.7189 1.0360 0.7094 0.113 Uiso 1 1 calc R
H11C H 0.7250 1.0475 0.5964 0.113 Uiso 1 1 calc R
C12 C 0.5524(4) 1.0653(4) 0.7166(4) 0.0525(11) Uani 1 1 d .
C13 C 0.4678(5) 1.1731(4) 0.7573(4) 0.0599(13) Uani 1 1 d .
H13A H 0.4873 1.2301 0.7557 0.072 Uiso 1 1 calc R
C14 C 0.3479(5) 1.1802(3) 0.8012(4) 0.0530(11) Uani 1 1 d .
C15 C 0.2214(5) 1.2784(3) 0.8548(5) 0.0755(16) Uani 1 1 d .
H15A H 0.1552 1.2572 0.8777 0.113 Uiso 1 1 calc R
H15B H 0.2167 1.3257 0.8041 0.113 Uiso 1 1 calc R
H15C H 0.2106 1.3156 0.9171 0.113 Uiso 1 1 calc R
C16 C 0.4074(4) 0.6122(3) 0.7351(3) 0.0447(10) Uani 1 1 d .
C17 C 0.2797(4) 0.6794(4) 0.8062(4) 0.0605(13) Uani 1 1 d .
H17A H 0.2549 0.7461 0.8436 0.073 Uiso 1 1 calc R
C18 C 0.1884(5) 0.6479(4) 0.8220(5) 0.0764(16) Uani 1 1 d .
H18A H 0.1030 0.6934 0.8708 0.092 Uiso 1 1 calc R
C19 C 0.2221(5) 0.5511(4) 0.7670(5) 0.0719(15) Uani 1 1 d .
H19A H 0.1601 0.5311 0.7774 0.086 Uiso 1 1 calc R
C20 C 0.3475(5) 0.4838(4) 0.6966(4) 0.0703(14) Uani 1 1 d .
H20A H 0.3713 0.4172 0.6597 0.084 Uiso 1 1 calc R
C21 C 0.4399(4) 0.5143(4) 0.6797(4) 0.0599(13) Uani 1 1 d .
H21A H 0.5250 0.4684 0.6304 0.072 Uiso 1 1 calc R
C22 C 0.5965(4) 0.5923(3) 0.7295(3) 0.0437(10) Uani 1 1 d .
C23 C 0.7432(4) 0.4561(3) 0.8186(4) 0.0511(11) Uani 1 1 d .
C24 C 0.6957(5) 0.4817(4) 0.9306(4) 0.0617(13) Uani 1 1 d .
H24A H 0.6125 0.4950 0.9790 0.074 Uiso 1 1 calc R
C25 C 0.7683(6) 0.4879(4) 0.9713(5) 0.0790(16) Uani 1 1 d .
H25A H 0.7334 0.5068 1.0462 0.095 Uiso 1 1 calc R
C26 C 0.8912(6) 0.4664(4) 0.9025(5) 0.0832(17) Uani 1 1 d .
H26A H 0.9406 0.4695 0.9305 0.100 Uiso 1 1 calc R
C27 C 0.9423(5) 0.4402(4) 0.7923(5) 0.0725(15) Uani 1 1 d .
H27A H 1.0263 0.4259 0.7457 0.087 Uiso 1 1 calc R
C28 C 0.8690(4) 0.4346(3) 0.7484(4) 0.0584(12) Uani 1 1 d .
H28A H 0.9044 0.4168 0.6734 0.070 Uiso 1 1 calc R
C29 C 0.7511(4) 0.3626(3) 0.6425(4) 0.0480(11) Uani 1 1 d .
C30 C 0.8026(5) 0.2534(4) 0.6438(4) 0.0665(13) Uani 1 1 d .
H30A H 0.7749 0.2311 0.7102 0.080 Uiso 1 1 calc R
C31 C 0.8937(5) 0.1769(4) 0.5499(6) 0.0795(16) Uani 1 1 d .
H31A H 0.9290 0.1039 0.5533 0.095 Uiso 1 1 calc R
C32 C 0.9322(5) 0.2074(5) 0.4524(5) 0.0772(16) Uani 1 1 d .
H32A H 0.9937 0.1554 0.3886 0.093 Uiso 1 1 calc R
C33 C 0.8811(5) 0.3143(5) 0.4473(4) 0.0782(16) Uani 1 1 d .
H33A H 0.9060 0.3349 0.3800 0.094 Uiso 1 1 calc R
C34 C 0.7928(4) 0.3917(4) 0.5412(4) 0.0672(14) Uani 1 1 d .
H34A H 0.7605 0.4645 0.5369 0.081 Uiso 1 1 calc R
C35 C 0.6943(5) 0.6911(4) 0.4781(4) 0.0631(13) Uani 1 1 d .
H35A H 0.6880 0.6301 0.4535 0.076 Uiso 1 1 calc R
C36 C 0.7857(4) 0.6820(4) 0.5037(4) 0.0640(13) Uani 1 1 d .
H36A H 0.8534 0.6138 0.5009 0.077 Uiso 1 1 calc R
C37 C 0.7786(5) 0.7847(5) 0.5151(4) 0.0683(14) Uani 1 1 d .
H37A H 0.8409 0.8003 0.5204 0.082 Uiso 1 1 calc R
C38 C 0.6823(5) 0.8562(5) 0.4946(4) 0.0694(14) Uani 1 1 d .
H38A H 0.6669 0.9300 0.4831 0.083 Uiso 1 1 calc R
C39 C 0.6314(5) 0.7982(4) 0.4710(3) 0.0643(13) Uani 1 1 d .
H39A H 0.5748 0.8243 0.4401 0.077 Uiso 1 1 calc R
O2 O 0.6629(3) 0.8199(2) 0.7873(2) 0.0512(7) Uani 1 1 d .
C40 C 0.7870(5) 0.7398(4) 0.7651(5) 0.0786(16) Uani 1 1 d .
H40A H 0.8509 0.7376 0.6928 0.094 Uiso 1 1 calc R
H40B H 0.7900 0.6689 0.7675 0.094 Uiso 1 1 calc R
C41 C 0.8128(6) 0.7669(6) 0.8454(6) 0.118(3) Uani 1 1 d .
H41A H 0.8760 0.7930 0.8132 0.142 Uiso 1 1 calc R
H41B H 0.8447 0.7039 0.8746 0.142 Uiso 1 1 calc R
C42 C 0.6932(6) 0.8509(6) 0.9308(6) 0.120(3) Uani 1 1 d .
H42A H 0.7067 0.9069 0.9539 0.144 Uiso 1 1 calc R
H42B H 0.6567 0.8207 0.9934 0.144 Uiso 1 1 calc R
C43 C 0.6080(5) 0.8961(4) 0.8863(4) 0.0648(13) Uani 1 1 d .
H43A H 0.6011 0.9662 0.8698 0.078 Uiso 1 1 calc R
H43B H 0.5237 0.9050 0.9384 0.078 Uiso 1 1 calc R
H1 H 0.167(3) 1.111(2) 0.873(2) 0.020(8) Uiso 1 1 d .

loop_
_atom_site_aniso_label
_atom_site_aniso_U_11
_atom_site_aniso_U_22
_atom_site_aniso_U_33
_atom_site_aniso_U_23
_atom_site_aniso_U_13
_atom_site_aniso_U_12
Y1 0.0398(2) 0.0435(2) 0.0356(2) 0.00739(17) -0.01597(18) -0.02177(19)
P1 0.0470(7) 0.0449(6) 0.0526(7) 0.0117(5) -0.0218(6) -0.0209(6)
O1 0.0482(17) 0.0507(17) 0.0594(19) 0.0118(14) -0.0287(15) -0.0264(15)
B1 0.042(3) 0.040(3) 0.058(3) 0.007(2) -0.026(3) -0.017(2)
N1 0.044(2) 0.0397(19) 0.043(2) 0.0079(16) -0.0184(17) -0.0188(17)
N2 0.0381(19) 0.0371(18) 0.0388(19) 0.0057(15) -0.0156(16) -0.0186(16)
N3 0.054(2) 0.041(2) 0.051(2) 0.0092(16) -0.0308(19) -0.0230(18)
N4 0.0400(19) 0.043(2) 0.049(2) 0.0131(16) -0.0234(17) -0.0209(16)
N5 0.050(2) 0.049(2) 0.055(2) 0.0139(17) -0.0252(19) -0.0300(19)
N6 0.052(2) 0.0393(19) 0.049(2) 0.0136(16) -0.0285(18) -0.0247(17)
N7 0.045(2) 0.0409(19) 0.053(2) 0.0084(16) -0.0256(18) -0.0166(17)
C1 0.070(3) 0.059(3) 0.044(3) 0.020(2) -0.021(2) -0.022(3)
C2 0.050(3) 0.045(2) 0.034(2) 0.0101(19) -0.015(2) -0.024(2)
C3 0.054(3) 0.066(3) 0.036(3) 0.017(2) -0.009(2) -0.027(3)
C4 0.043(3) 0.051(3) 0.044(3) 0.006(2) -0.014(2) -0.021(2)
C5 0.056(3) 0.072(3) 0.062(3) 0.007(3) -0.009(3) -0.014(3)
C6 0.073(3) 0.070(3) 0.063(3) 0.009(3) -0.040(3) -0.036(3)
C7 0.057(3) 0.052(3) 0.045(3) 0.013(2) -0.029(2) -0.034(2)
C8 0.055(3) 0.073(3) 0.056(3) 0.024(2) -0.035(2) -0.040(3)
C9 0.038(2) 0.056(3) 0.046(3) 0.019(2) -0.020(2) -0.026(2)
C10 0.048(3) 0.074(3) 0.081(4) 0.022(3) -0.037(3) -0.018(3)
C11 0.069(3) 0.086(4) 0.093(4) 0.027(3) -0.040(3) -0.055(3)
C12 0.062(3) 0.062(3) 0.052(3) 0.024(2) -0.031(2) -0.044(3)
C13 0.087(4) 0.053(3) 0.073(3) 0.028(2) -0.050(3) -0.049(3)
C14 0.074(3) 0.041(3) 0.060(3) 0.019(2) -0.044(3) -0.029(2)
C15 0.091(4) 0.040(3) 0.104(4) 0.014(3) -0.058(4) -0.027(3)
C16 0.045(3) 0.044(2) 0.051(3) 0.014(2) -0.029(2) -0.021(2)
C17 0.049(3) 0.042(3) 0.079(4) 0.008(2) -0.026(3) -0.019(2)
C18 0.051(3) 0.060(3) 0.106(5) 0.016(3) -0.032(3) -0.023(3)
C19 0.067(4) 0.064(3) 0.113(5) 0.032(3) -0.058(4) -0.040(3)
C20 0.075(4) 0.063(3) 0.088(4) 0.006(3) -0.048(3) -0.035(3)
C21 0.050(3) 0.052(3) 0.073(3) -0.005(2) -0.031(3) -0.019(2)
C22 0.041(2) 0.043(2) 0.037(2) -0.0024(18) -0.013(2) -0.016(2)
C23 0.049(3) 0.040(2) 0.052(3) 0.011(2) -0.024(2) -0.012(2)
C24 0.056(3) 0.059(3) 0.052(3) 0.017(2) -0.021(3) -0.019(2)
C25 0.090(4) 0.080(4) 0.067(4) 0.006(3) -0.052(4) -0.025(3)
C26 0.078(4) 0.085(4) 0.086(5) 0.006(3) -0.056(4) -0.019(3)
C27 0.051(3) 0.067(3) 0.087(4) 0.003(3) -0.036(3) -0.015(3)
C28 0.050(3) 0.057(3) 0.057(3) 0.005(2) -0.024(2) -0.017(2)
C29 0.044(2) 0.045(3) 0.056(3) 0.006(2) -0.025(2) -0.020(2)
C30 0.073(3) 0.051(3) 0.072(4) 0.007(3) -0.033(3) -0.029(3)
C31 0.079(4) 0.048(3) 0.107(5) 0.000(3) -0.046(4) -0.025(3)
C32 0.054(3) 0.074(4) 0.080(4) -0.021(3) -0.015(3) -0.027(3)
C33 0.060(3) 0.086(4) 0.060(4) -0.003(3) -0.015(3) -0.026(3)
C34 0.059(3) 0.059(3) 0.064(3) 0.010(3) -0.023(3) -0.020(3)
C35 0.065(3) 0.074(4) 0.038(3) -0.003(2) -0.014(2) -0.034(3)
C36 0.046(3) 0.077(4) 0.038(3) -0.002(2) -0.004(2) -0.020(3)
C37 0.060(3) 0.105(4) 0.043(3) 0.010(3) -0.014(3) -0.053(3)
C38 0.076(4) 0.087(4) 0.044(3) 0.028(3) -0.018(3) -0.052(3)
C39 0.071(3) 0.095(4) 0.030(2) 0.016(2) -0.021(2) -0.046(3)
O2 0.0439(17) 0.0551(18) 0.0523(19) -0.0004(14) -0.0244(15) -0.0194(14)
C40 0.058(3) 0.084(4) 0.098(4) -0.003(3) -0.047(3) -0.024(3)
C41 0.095(5) 0.127(6) 0.112(6) -0.017(5) -0.073(5) -0.007(4)
C42 0.107(5) 0.146(6) 0.099(5) -0.024(5) -0.073(5) -0.023(5)
C43 0.072(3) 0.068(3) 0.057(3) 0.001(2) -0.034(3) -0.032(3)

loop_
_atom_type_symbol
_atom_type_description
_atom_type_scat_dispersion_real
_atom_type_scat_dispersion_imag
_atom_type_scat_source
C C 0.0033 0.0016 'International Tables Vol C Tables 4.2.6.8 and 6.1.1.4'
H H 0.0000 0.0000 'International Tables Vol C Tables 4.2.6.8 and 6.1.1.4'
B B 0.0013 0.0007 'International Tables Vol C Tables 4.2.6.8 and 6.1.1.4'
N N 0.0061 0.0033 'International Tables Vol C Tables 4.2.6.8 and 6.1.1.4'
P P 0.1023 0.0942 'International Tables Vol C Tables 4.2.6.8 and 6.1.1.4'
Y Y -2.7962 3.5667 'International Tables Vol C Tables 4.2.6.8 and 6.1.1.4'
O O 0.0106 0.0060 'International Tables Vol C Tables 4.2.6.8 and 6.1.1.4'

loop_
_geom_angle_atom_site_label_1
_geom_angle_atom_site_label_2
_geom_angle_atom_site_label_3
_geom_angle
O1 Y1 N1 93.56(10)
O1 Y1 O2 68.81(9)
N1 Y1 O2 76.75(10)
O1 Y1 N3 131.68(10)
N1 Y1 N3 75.00(11)
O2 Y1 N3 145.76(10)
O1 Y1 N5 141.01(11)
N1 Y1 N5 73.73(10)
O2 Y1 N5 72.40(10)
N3 Y1 N5 81.39(10)
O1 Y1 N7 53.06(10)
N1 Y1 N7 78.74(10)
O2 Y1 N7 114.22(10)
N3 Y1 N7 78.62(11)
N5 Y1 N7 149.32(11)
O1 Y1 C38 116.86(14)
N1 Y1 C38 147.06(14)
O2 Y1 C38 101.61(14)
N3 Y1 C38 91.90(15)
N5 Y1 C38 74.49(14)
N7 Y1 C38 128.93(14)
O1 Y1 C35 81.86(14)
N1 Y1 C35 157.26(13)
O2 Y1 C35 121.21(13)
N3 Y1 C35 91.39(14)
N5 Y1 C35 122.91(14)
N7 Y1 C35 80.78(13)
C38 Y1 C35 49.07(16)
O1 Y1 C39 111.45(14)
N1 Y1 C39 148.79(14)
O2 Y1 C39 128.82(13)
N3 Y1 C39 74.42(13)
N5 Y1 C39 95.62(14)
N7 Y1 C39 101.09(14)
C38 Y1 C39 29.74(14)
C35 Y1 C39 29.77(14)
O1 Y1 C37 89.69(15)
N1 Y1 C37 153.53(13)
O2 Y1 C37 80.02(13)
N3 Y1 C37 121.02(14)
N5 Y1 C37 87.34(14)
N7 Y1 C37 122.98(14)
C38 Y1 C37 29.99(15)
C35 Y1 C37 49.13(15)
C39 Y1 C37 49.30(15)
O1 Y1 C36 68.43(13)
N1 Y1 C36 161.38(14)
O2 Y1 C36 91.69(13)
N3 Y1 C36 120.20(14)
N5 Y1 C36 117.04(14)
N7 Y1 C36 93.19(14)
C38 Y1 C36 49.07(16)
C35 Y1 C36 29.52(14)
C39 Y1 C36 48.96(16)
C37 Y1 C36 29.79(14)
O1 Y1 C22 25.94(10)
N1 Y1 C22 85.39(11)
O2 Y1 C22 90.78(11)
N3 Y1 C22 105.74(11)
N5 Y1 C22 155.54(11)
N7 Y1 C22 27.12(10)
C38 Y1 C22 127.50(14)
C35 Y1 C22 80.84(14)
C39 Y1 C22 108.82(14)
C37 Y1 C22 107.56(15)
C36 Y1 C22 80.15(14)
C23 P1 C29 99.67(19)
C23 P1 C22 99.04(19)
C29 P1 C22 101.26(19)
C22 O1 Y1 100.0(2)
N4 B1 N2 110.6(3)
N4 B1 N6 111.6(4)
N2 B1 N6 110.4(3)
N4 B1 H1 108.4(16)
N2 B1 H1 106.0(16)
N6 B1 H1 109.7(16)
C2 N1 N2 105.7(3)
C2 N1 Y1 134.3(3)
N2 N1 Y1 119.4(2)
C4 N2 N1 110.0(3)
C4 N2 B1 127.5(4)
N1 N2 B1 122.5(3)
C7 N3 N4 106.1(3)
C7 N3 Y1 135.9(3)
N4 N3 Y1 117.5(2)
C9 N4 N3 109.0(3)
C9 N4 B1 127.1(4)
N3 N4 B1 123.0(3)
C12 N5 N6 104.7(3)
C12 N5 Y1 136.1(3)
N6 N5 Y1 119.1(2)
C14 N6 N5 110.8(3)
C14 N6 B1 127.1(4)
N5 N6 B1 122.1(3)
C22 N7 C16 123.3(4)
C22 N7 Y1 89.2(2)
C16 N7 Y1 147.2(3)
C2 C1 H1A 109.5
C2 C1 H1B 109.5
H1A C1 H1B 109.5
C2 C1 H1C 109.5
H1A C1 H1C 109.5
H1B C1 H1C 109.5
N1 C2 C3 109.9(4)
N1 C2 C1 123.0(4)
C3 C2 C1 127.1(4)
C2 C3 C4 107.4(4)
C2 C3 H3A 126.3
C4 C3 H3A 126.3
N2 C4 C3 107.1(4)
N2 C4 C5 124.2(4)
C3 C4 C5 128.7(4)
C4 C5 H5A 109.5
C4 C5 H5B 109.5
H5A C5 H5B 109.5
C4 C5 H5C 109.5
H5A C5 H5C 109.5
H5B C5 H5C 109.5
C7 C6 H6A 109.5
C7 C6 H6B 109.5
H6A C6 H6B 109.5
C7 C6 H6C 109.5
H6A C6 H6C 109.5
H6B C6 H6C 109.5
N3 C7 C8 110.3(4)
N3 C7 C6 123.3(4)
C8 C7 C6 126.4(4)
C9 C8 C7 106.5(4)
C9 C8 H8A 126.8
C7 C8 H8A 126.8
N4 C9 C8 108.0(4)
N4 C9 C10 122.5(4)
C8 C9 C10 129.4(4)
C9 C10 H10A 109.5
C9 C10 H10B 109.5
H10A C10 H10B 109.5
C9 C10 H10C 109.5
H10A C10 H10C 109.5
H10B C10 H10C 109.5
C12 C11 H11A 109.5
C12 C11 H11B 109.5
H11A C11 H11B 109.5
C12 C11 H11C 109.5
H11A C11 H11C 109.5
H11B C11 H11C 109.5
N5 C12 C13 111.1(4)
N5 C12 C11 123.4(4)
C13 C12 C11 125.5(4)
C12 C13 C14 106.3(4)
C12 C13 H13A 126.9
C14 C13 H13A 126.9
N6 C14 C13 107.1(4)
N6 C14 C15 123.9(4)
C13 C14 C15 129.0(4)
C14 C15 H15A 109.5
C14 C15 H15B 109.5
H15A C15 H15B 109.5
C14 C15 H15C 109.5
H15A C15 H15C 109.5
H15B C15 H15C 109.5
C17 C16 C21 117.8(4)
C17 C16 N7 118.8(4)
C21 C16 N7 123.3(4)
C16 C17 C18 120.5(4)
C16 C17 H17A 119.8
C18 C17 H17A 119.8
C19 C18 C17 120.9(5)
C19 C18 H18A 119.5
C17 C18 H18A 119.5
C20 C19 C18 119.4(5)
C20 C19 H19A 120.3
C18 C19 H19A 120.3
C19 C20 C21 120.3(5)
C19 C20 H20A 119.9
C21 C20 H20A 119.9
C16 C21 C20 121.1(4)
C16 C21 H21A 119.5
C20 C21 H21A 119.5
O1 C22 N7 117.7(4)
O1 C22 P1 117.2(3)
N7 C22 P1 124.9(3)
O1 C22 Y1 54.1(2)
N7 C22 Y1 63.6(2)
P1 C22 Y1 169.4(2)
C28 C23 C24 117.6(4)
C28 C23 P1 124.5(4)
C24 C23 P1 117.8(3)
C25 C24 C23 121.9(5)
C25 C24 H24A 119.0
C23 C24 H24A 119.0
C26 C25 C24 120.2(5)
C26 C25 H25A 119.9
C24 C25 H25A 119.9
C25 C26 C27 120.0(5)
C25 C26 H26A 120.0
C27 C26 H26A 120.0
C26 C27 C28 120.8(5)
C26 C27 H27A 119.6
C28 C27 H27A 119.6
C23 C28 C27 119.4(5)
C23 C28 H28A 120.3
C27 C28 H28A 120.3
C30 C29 C34 117.0(4)
C30 C29 P1 117.5(4)
C34 C29 P1 125.5(3)
C31 C30 C29 121.7(5)
C31 C30 H30A 119.1
C29 C30 H30A 119.1
C32 C31 C30 120.0(5)
C32 C31 H31A 120.0
C30 C31 H31A 120.0
C31 C32 C33 120.0(5)
C31 C32 H32A 120.0
C33 C32 H32A 120.0
C32 C33 C34 120.3(6)
C32 C33 H33A 119.8
C34 C33 H33A 119.8
C33 C34 C29 120.9(5)
C33 C34 H34A 119.6
C29 C34 H34A 119.6
C36 C35 C39 108.5(5)
C36 C35 Y1 76.2(3)
C39 C35 Y1 75.1(3)
C36 C35 H35A 125.1
C39 C35 H35A 125.1
Y1 C35 H35A 125.1
C35 C36 C37 108.1(5)
C35 C36 Y1 74.3(3)
C37 C36 Y1 74.6(3)
C35 C36 H36A 125.5
C37 C36 H36A 125.5
Y1 C36 H36A 125.5
C36 C37 C38 107.1(5)
C36 C37 Y1 75.6(3)
C38 C37 Y1 74.2(3)
C36 C37 H37A 125.8
C38 C37 H37A 125.8
Y1 C37 H37A 125.8
C39 C38 C37 108.4(5)
C39 C38 Y1 75.4(3)
C37 C38 Y1 75.8(3)
C39 C38 H38A 125.2
C37 C38 H38A 125.2
Y1 C38 H38A 125.2
C38 C39 C35 107.8(5)
C38 C39 Y1 74.8(3)
C35 C39 Y1 75.1(3)
C38 C39 H39A 125.5
C35 C39 H39A 125.5
Y1 C39 H39A 125.5
C40 O2 C43 107.3(3)
C40 O2 Y1 123.4(3)
C43 O2 Y1 128.5(2)
O2 C40 C41 109.1(4)
O2 C40 H40A 109.9
C41 C40 H40A 109.9
O2 C40 H40B 109.9
C41 C40 H40B 109.9
H40A C40 H40B 108.3
C40 C41 C42 106.5(5)
C40 C41 H41A 110.4
C42 C41 H41A 110.4
C40 C41 H41B 110.4
C42 C41 H41B 110.4
H41A C41 H41B 108.6
C41 C42 C43 107.4(5)
C41 C42 H42A 110.2
C43 C42 H42A 110.2
C41 C42 H42B 110.2
C43 C42 H42B 110.2
H42A C42 H42B 108.5
C42 C43 O2 106.8(4)
C42 C43 H43A 110.4
O2 C43 H43A 110.4
C42 C43 H43B 110.4
O2 C43 H43B 110.4
H43A C43 H43B 108.6

loop_
_geom_bond_atom_site_label_1
_geom_bond_atom_site_label_2
_geom_bond_distance
Y1 O1 2.352(3)
Y1 N1 2.518(3)
Y1 O2 2.526(3)
Y1 N3 2.530(3)
Y1 N5 2.555(3)
Y1 N7 2.564(3)
Y1 C38 2.702(4)
Y1 C35 2.710(4)
Y1 C39 2.710(4)
Y1 C37 2.722(5)
Y1 C36 2.734(4)
Y1 C22 2.861(4)
P1 C23 1.823(5)
P1 C29 1.835(4)
P1 C22 1.894(4)
O1 C22 1.271(4)
B1 N4 1.522(6)
B1 N2 1.533(6)
B1 N6 1.554(6)
B1 H1 1.06(3)
N1 C2 1.340(5)
N1 N2 1.382(4)
N2 C4 1.342(5)
N3 C7 1.334(5)
N3 N4 1.393(4)
N4 C9 1.355(5)
N5 C12 1.353(5)
N5 N6 1.376(4)
N6 C14 1.352(5)
N7 C22 1.304(5)
N7 C16 1.409(5)
C1 C2 1.487(6)
C1 H1A 0.9600
C1 H1B 0.9600
C1 H1C 0.9600
C2 C3 1.367(5)
C3 C4 1.368(6)
C3 H3A 0.9300
C4 C5 1.503(6)
C5 H5A 0.9600
C5 H5B 0.9600
C5 H5C 0.9600
C6 C7 1.484(6)
C6 H6A 0.9600
C6 H6B 0.9600
C6 H6C 0.9600
C7 C8 1.386(6)
C8 C9 1.368(6)
C8 H8A 0.9300
C9 C10 1.501(6)
C10 H10A 0.9600
C10 H10B 0.9600
C10 H10C 0.9600
C11 C12 1.507(6)
C11 H11A 0.9600
C11 H11B 0.9600
C11 H11C 0.9600
C12 C13 1.370(6)
C13 C14 1.380(6)
C13 H13A 0.9300
C14 C15 1.491(6)
C15 H15A 0.9600
C15 H15B 0.9600
C15 H15C 0.9600
C16 C17 1.383(5)
C16 C21 1.386(6)
C17 C18 1.388(6)
C17 H17A 0.9300
C18 C19 1.365(7)
C18 H18A 0.9300
C19 C20 1.364(7)
C19 H19A 0.9300
C20 C21 1.388(6)
C20 H20A 0.9300
C21 H21A 0.9300
C23 C28 1.393(6)
C23 C24 1.399(6)
C24 C25 1.371(7)
C24 H24A 0.9300
C25 C26 1.359(7)
C25 H25A 0.9300
C26 C27 1.368(7)
C26 H26A 0.9300
C27 C28 1.411(7)
C27 H27A 0.9300
C28 H28A 0.9300
C29 C30 1.381(6)
C29 C34 1.388(6)
C30 C31 1.371(7)
C30 H30A 0.9300
C31 C32 1.351(8)
C31 H31A 0.9300
C32 C33 1.363(7)
C32 H32A 0.9300
C33 C34 1.373(6)
C33 H33A 0.9300
C34 H34A 0.9300
C35 C36 1.387(6)
C35 C39 1.392(7)
C35 H35A 0.9800
C36 C37 1.402(7)
C36 H36A 0.9800
C37 C38 1.404(7)
C37 H37A 0.9800
C38 C39 1.389(6)
C38 H38A 0.9800
C39 H39A 0.9800
O2 C40 1.436(5)
O2 C43 1.457(5)
C40 C41 1.438(7)
C40 H40A 0.9700
C40 H40B 0.9700
C41 C42 1.450(8)
C41 H41A 0.9700
C41 H41B 0.9700
C42 C43 1.457(7)
C42 H42A 0.9700
C42 H42B 0.9700
C43 H43A 0.9700
C43 H43B 0.9700
